data_4022146
loop_
_publ_author_name
'Sergiy V. Rosokha'
'Jay K. Kochi'

_publ_section_title
;
 The Question of Aromaticity in Open-Shell Cations and Anions as
 Ion-Radical Offsprings of Polycyclic Aromatic and Antiaromatic Hydrocarbons
;
_journal_name_full 'Journal of Organic Chemistry'
_journal_page_first 9357
_journal_page_last 9365
_journal_paper_doi 10.1021/jo061695a
_journal_volume 71
_journal_year 2006
_chemical_formula_moiety 'C14 H16'
_chemical_formula_sum 'C14 H16'
_chemical_formula_weight 184.27
_space_group_crystal_system triclinic
_space_group_IT_number 2
_space_group_name_Hall '-P 1'
_space_group_name_H-M_alt 'P -1'
_atom_sites_solution_hydrogens geom
_atom_sites_solution_primary direct
_atom_sites_solution_secondary difmap
_audit_creation_method SHELXL-97
_cell_angle_alpha 82.220(3)
_cell_angle_beta 81.350(4)
_cell_angle_gamma 68.610(3)
_cell_formula_units_Z 2
_cell_length_a 6.7195(13)
_cell_length_b 6.8080(13)
_cell_length_c 12.299(2)
_cell_measurement_reflns_used 134
_cell_measurement_temperature 173(2)
_cell_measurement_theta_max 21.16
_cell_measurement_theta_min 4.01
_cell_volume 515.92(17)
_computing_cell_refinement 'SAINT (Bruker, 2003)'
_computing_data_collection 'SMART (Bruker, 2003)'
_computing_data_reduction 'SAINT & SADABS (Bruker, 2003)'
_computing_molecular_graphics 'XP (Bruker, 1999)'
_computing_publication_material 'SHELXL, XCIF (Bruker, 1999)'
_computing_structure_refinement SHELXTL
_computing_structure_solution 'SHELXTL (Bruker, 2003)'
_diffrn_ambient_temperature 173(2)
_diffrn_measured_fraction_theta_full 0.993
_diffrn_measured_fraction_theta_max 0.984
_diffrn_measurement_device 'Bruker SMART'
_diffrn_measurement_method 'omega-scan, full sphere'
_diffrn_radiation_monochromator graphite
_diffrn_radiation_source 'fine-focus sealed tube'
_diffrn_radiation_type MoK\a
_diffrn_radiation_wavelength 0.71073
_diffrn_reflns_av_R_equivalents 0.0252
_diffrn_reflns_av_sigmaI/netI 0.0270
_diffrn_reflns_limit_h_max 9
_diffrn_reflns_limit_h_min -9
_diffrn_reflns_limit_k_max 9
_diffrn_reflns_limit_k_min -9
_diffrn_reflns_limit_l_max 17
_diffrn_reflns_limit_l_min -17
_diffrn_reflns_number 7769
_diffrn_reflns_theta_full 29.50
_diffrn_reflns_theta_max 30.00
_diffrn_reflns_theta_min 1.68
_diffrn_standards_decay_% 0
_diffrn_standards_interval_count 0
_diffrn_standards_interval_time 0
_diffrn_standards_number 0
_exptl_absorpt_coefficient_mu 0.066
_exptl_absorpt_correction_type none
_exptl_crystal_colour colorless
_exptl_crystal_density_diffrn 1.186
_exptl_crystal_density_method 'not measured'
_exptl_crystal_description block
_exptl_crystal_F_000 200
_exptl_crystal_size_max 0.50
_exptl_crystal_size_mid 0.50
_exptl_crystal_size_min 0.30
_refine_diff_density_max 0.410
_refine_diff_density_min -0.294
_refine_diff_density_rms 0.068
_refine_ls_extinction_method none
_refine_ls_goodness_of_fit_ref 1.056
_refine_ls_hydrogen_treatment constr
_refine_ls_matrix_type full
_refine_ls_number_parameters 131
_refine_ls_number_reflns 2969
_refine_ls_number_restraints 0
_refine_ls_restrained_S_all 1.056
_refine_ls_R_factor_all 0.0541
_refine_ls_R_factor_gt 0.0491
_refine_ls_shift/su_max 0.000
_refine_ls_shift/su_mean 0.000
_refine_ls_structure_factor_coef Fsqd
_refine_ls_weighting_details 'calc w=1/[\s^2^(Fo^2^)+(0.1002P)^2^+0.0362P] where P=(Fo^2^+2Fc^2^)/3'
_refine_ls_weighting_scheme calc
_refine_ls_wR_factor_gt 0.1438
_refine_ls_wR_factor_ref 0.1509
_reflns_number_gt 2572
_reflns_number_total 2969
_reflns_threshold_expression >2sigma(I)
_cod_data_source_file jo061695asi20060815_023003.cif
_cod_depositor_comments
;
The following automatic conversions were performed:
'_symmetry_cell_setting' value 'Triclinic' changed to 'triclinic'
according to '/home/saulius/struct/CIF-dictionaries/cif_core.dic'
dictionary named 'cif_core.dic' version 2.4.1 from 2010-06-29.

Automatic conversion script
Id: cif_fix_enum 1527 2010-12-29 10:47:43Z saulius 
;
_cod_database_code 4022146

loop_
_space_group_symop_id
_space_group_symop_operation_xyz
1 x,y,z
2 -x,-y,-z

loop_
_atom_site_label
_atom_site_type_symbol
_atom_site_fract_x
_atom_site_fract_y
_atom_site_fract_z
_atom_site_U_iso_or_equiv
_atom_site_adp_type
_atom_site_occupancy
_atom_site_symmetry_multiplicity
_atom_site_calc_flag
_atom_site_refinement_flags
C1 C 0.73682(14) 0.38155(13) 0.11964(7) 0.0287(2) Uani 1 1 d .
H1A H 0.6592 0.3945 0.1940 0.043 Uiso 1 1 calc R
H1B H 0.7031 0.5221 0.0793 0.043 Uiso 1 1 calc R
H1C H 0.8919 0.3190 0.1250 0.043 Uiso 1 1 calc R
C2 C 0.66961(12) 0.24179(11) 0.05920(6) 0.02255(18) Uani 1 1 d .
C3 C 0.52192(12) 0.15278(12) 0.10972(6) 0.02235(19) Uani 1 1 d .
H3 H 0.4624 0.1809 0.1835 0.027 Uiso 1 1 calc R
C4 C 0.45570(11) 0.02025(11) 0.05506(6) 0.02083(19) Uani 1 1 d .
C5 C 0.30428(12) -0.07386(12) 0.10624(6) 0.02236(18) Uani 1 1 d .
H5 H 0.2452 -0.0483 0.1804 0.027 Uiso 1 1 calc R
C6 C 0.24054(12) -0.20082(12) 0.05189(6) 0.02248(18) Uani 1 1 d .
C7 C 0.07890(13) -0.29731(13) 0.10804(7) 0.0287(2) Uani 1 1 d .
H7A H 0.0393 -0.2597 0.1845 0.043 Uiso 1 1 calc R
H7B H 0.1416 -0.4517 0.1075 0.043 Uiso 1 1 calc R
H7C H -0.0496 -0.2434 0.0687 0.043 Uiso 1 1 calc R
C8 C 1.30199(13) 0.41753(13) 0.40160(7) 0.0281(2) Uani 1 1 d .
H8A H 1.2644 0.4601 0.3258 0.042 Uiso 1 1 calc R
H8B H 1.4586 0.3541 0.4005 0.042 Uiso 1 1 calc R
H8C H 1.2482 0.5421 0.4439 0.042 Uiso 1 1 calc R
C9 C 1.20180(12) 0.25841(11) 0.45466(6) 0.02265(19) Uani 1 1 d .
C10 C 1.07824(12) 0.19469(12) 0.39745(6) 0.02245(19) Uani 1 1 d .
H10 H 1.0560 0.2536 0.3238 0.027 Uiso 1 1 calc R
C11 C 0.98302(12) 0.04370(11) 0.44509(6) 0.02108(19) Uani 1 1 d .
C12 C 0.85571(12) -0.02423(12) 0.38714(6) 0.02276(19) Uani 1 1 d .
H12 H 0.8324 0.0338 0.3135 0.027 Uiso 1 1 calc R
C13 C 0.76509(12) -0.17136(12) 0.43427(6) 0.02276(19) Uani 1 1 d .
C14 C 0.63349(14) -0.24188(14) 0.36979(7) 0.0298(2) Uani 1 1 d .
H14A H 0.6347 -0.1742 0.2942 0.045 Uiso 1 1 calc R
H14B H 0.4852 -0.2013 0.4052 0.045 Uiso 1 1 calc R
H14C H 0.6949 -0.3961 0.3679 0.045 Uiso 1 1 calc R

loop_
_atom_site_aniso_label
_atom_site_aniso_U_11
_atom_site_aniso_U_22
_atom_site_aniso_U_33
_atom_site_aniso_U_23
_atom_site_aniso_U_13
_atom_site_aniso_U_12
C1 0.0323(4) 0.0268(4) 0.0323(4) -0.0043(3) -0.0081(3) -0.0143(3)
C2 0.0227(4) 0.0191(3) 0.0266(4) -0.0016(3) -0.0061(3) -0.0070(3)
C3 0.0237(4) 0.0223(4) 0.0219(4) -0.0038(3) -0.0032(3) -0.0081(3)
C4 0.0200(4) 0.0195(4) 0.0229(4) -0.0023(3) -0.0028(3) -0.0064(3)
C5 0.0216(4) 0.0229(4) 0.0222(4) -0.0024(3) -0.0009(3) -0.0079(3)
C6 0.0204(3) 0.0201(3) 0.0270(4) 0.0006(3) -0.0040(3) -0.0075(3)
C7 0.0264(4) 0.0272(4) 0.0345(4) 0.0007(3) -0.0022(3) -0.0134(3)
C8 0.0283(4) 0.0256(4) 0.0320(4) -0.0040(3) 0.0026(3) -0.0133(3)
C9 0.0213(3) 0.0197(3) 0.0260(4) -0.0047(3) 0.0015(3) -0.0067(3)
C10 0.0239(4) 0.0213(4) 0.0213(4) -0.0023(3) -0.0003(3) -0.0075(3)
C11 0.0206(4) 0.0198(3) 0.0221(4) -0.0037(3) -0.0009(3) -0.0061(3)
C12 0.0236(4) 0.0232(4) 0.0217(4) -0.0030(3) -0.0033(3) -0.0077(3)
C13 0.0205(3) 0.0216(3) 0.0265(4) -0.0058(3) -0.0019(3) -0.0068(3)
C14 0.0295(4) 0.0303(4) 0.0341(4) -0.0050(3) -0.0076(3) -0.0136(3)

loop_
_atom_type_symbol
_atom_type_description
_atom_type_scat_dispersion_real
_atom_type_scat_dispersion_imag
_atom_type_scat_source
C C 0.0033 0.0016 'International Tables Vol C Tables 4.2.6.8 and 6.1.1.4'
H H 0.0000 0.0000 'International Tables Vol C Tables 4.2.6.8 and 6.1.1.4'

loop_
_geom_angle_atom_site_label_1
_geom_angle_atom_site_label_2
_geom_angle_atom_site_label_3
_geom_angle
_geom_angle_site_symmetry_1
_geom_angle_site_symmetry_3
C2 C1 H1A 109.5 . .
C2 C1 H1B 109.5 . .
H1A C1 H1B 109.5 . .
C2 C1 H1C 109.5 . .
H1A C1 H1C 109.5 . .
H1B C1 H1C 109.5 . .
C3 C2 C6 119.35(7) . 2_655
C3 C2 C1 120.70(7) . .
C6 C2 C1 119.95(7) 2_655 .
C2 C3 C4 122.02(7) . .
C2 C3 H3 119.0 . .
C4 C3 H3 119.0 . .
C4 C4 C3 118.70(8) 2_655 .
C4 C4 C5 118.57(8) 2_655 .
C3 C4 C5 122.73(7) . .
C6 C5 C4 122.05(7) . .
C6 C5 H5 119.0 . .
C4 C5 H5 119.0 . .
C5 C6 C2 119.31(7) . 2_655
C5 C6 C7 120.85(7) . .
C2 C6 C7 119.85(7) 2_655 .
C6 C7 H7A 109.5 . .
C6 C7 H7B 109.5 . .
H7A C7 H7B 109.5 . .
C6 C7 H7C 109.5 . .
H7A C7 H7C 109.5 . .
H7B C7 H7C 109.5 . .
C9 C8 H8A 109.5 . .
C9 C8 H8B 109.5 . .
H8A C8 H8B 109.5 . .
C9 C8 H8C 109.5 . .
H8A C8 H8C 109.5 . .
H8B C8 H8C 109.5 . .
C10 C9 C13 119.29(7) . 2_756
C10 C9 C8 120.78(7) . .
C13 C9 C8 119.93(7) 2_756 .
C9 C10 C11 122.03(7) . .
C9 C10 H10 119.0 . .
C11 C10 H10 119.0 . .
C11 C11 C10 118.70(8) 2_756 .
C11 C11 C12 118.55(8) 2_756 .
C10 C11 C12 122.75(7) . .
C13 C12 C11 122.10(7) . .
C13 C12 H12 119.0 . .
C11 C12 H12 119.0 . .
C12 C13 C9 119.33(7) . 2_756
C12 C13 C14 120.64(7) . .
C9 C13 C14 120.03(7) 2_756 .
C13 C14 H14A 109.5 . .
C13 C14 H14B 109.5 . .
H14A C14 H14B 109.5 . .
C13 C14 H14C 109.5 . .
H14A C14 H14C 109.5 . .
H14B C14 H14C 109.5 . .

loop_
_geom_bond_atom_site_label_1
_geom_bond_atom_site_label_2
_geom_bond_distance
_geom_bond_site_symmetry_2
C1 C2 1.5059(10) .
C1 H1A 0.9800 .
C1 H1B 0.9800 .
C1 H1C 0.9800 .
C2 C3 1.3745(10) .
C2 C6 1.4287(11) 2_655
C3 C4 1.4182(10) .
C3 H3 0.9500 .
C4 C4 1.4154(14) 2_655
C4 C5 1.4197(10) .
C5 C6 1.3748(10) .
C5 H5 0.9500 .
C6 C2 1.4287(11) 2_655
C6 C7 1.5033(10) .
C7 H7A 0.9800 .
C7 H7B 0.9800 .
C7 H7C 0.9800 .
C8 C9 1.5036(10) .
C8 H8A 0.9800 .
C8 H8B 0.9800 .
C8 H8C 0.9800 .
C9 C10 1.3761(10) .
C9 C13 1.4293(11) 2_756
C10 C11 1.4189(10) .
C10 H10 0.9500 .
C11 C11 1.4165(14) 2_756
C11 C12 1.4194(10) .
C12 C13 1.3753(10) .
C12 H12 0.9500 .
C13 C9 1.4293(11) 2_756
C13 C14 1.5051(10) .
C14 H14A 0.9800 .
C14 H14B 0.9800 .
C14 H14C 0.9800 .
